data_7050468
loop_
_publ_author_name
'Carlucci, Lucia'
'Ciani, Gianfranco'
'Proserpio, Davide M.'
'Rizzato, Silvia'

_publ_section_title
;
 Silver(i) polymeric coordination frameworks assembled with the new
 multimodal ligand 2,2'-azobispyrazine
;
_journal_issue 3
_journal_name_full 'New Journal of Chemistry'
_journal_page_first 483
_journal_paper_doi 10.1039/b209580g
_journal_volume 27
_journal_year 2003
_chemical_formula_sum 'C16.5 H13 Ag Cl F6 N12 Sb'
_chemical_formula_weight 758.46
_space_group_IT_number 14
_symmetry_cell_setting monoclinic
_symmetry_Int_Tables_number 14
_symmetry_space_group_name_Hall '-P 2yn'
_symmetry_space_group_name_H-M 'P 1 21/n 1'
_atom_sites_solution_hydrogens geom
_atom_sites_solution_primary direct
_atom_sites_solution_secondary difmap
_cell_angle_alpha 90.00
_cell_angle_beta 118.50(2)
_cell_angle_gamma 90.00
_cell_formula_units_Z 4
_cell_length_a 14.944(2)
_cell_length_b 12.364(2)
_cell_length_c 15.211(3)
_cell_measurement_reflns_used 25
_cell_measurement_temperature 293(2)
_cell_measurement_theta_max 12
_cell_measurement_theta_min 8
_cell_volume 2469.9(9)
_computing_molecular_graphics SCHAKAL
_computing_structure_refinement 'SHELXL-97 (Sheldrick, 1997)'
_computing_structure_solution SIR92
_diffrn_ambient_temperature 293(2)
_diffrn_measured_fraction_theta_full 0.999
_diffrn_measured_fraction_theta_max 0.999
_diffrn_measurement_device CAD4
_diffrn_measurement_method omega-scan
_diffrn_radiation_monochromator graphite
_diffrn_radiation_source 'fine-focus sealed tube'
_diffrn_radiation_type MoK\a
_diffrn_radiation_wavelength 0.71073
_diffrn_reflns_av_R_equivalents 0.0357
_diffrn_reflns_av_sigmaI/netI 0.0572
_diffrn_reflns_limit_h_max 15
_diffrn_reflns_limit_h_min -17
_diffrn_reflns_limit_k_max 14
_diffrn_reflns_limit_k_min 0
_diffrn_reflns_limit_l_max 18
_diffrn_reflns_limit_l_min 0
_diffrn_reflns_number 4523
_diffrn_reflns_theta_full 24.98
_diffrn_reflns_theta_max 24.98
_diffrn_reflns_theta_min 3.05
_diffrn_standards_decay_% 2
_diffrn_standards_interval_time 2h
_diffrn_standards_number 3
_exptl_absorpt_coefficient_mu 2.073
_exptl_absorpt_correction_T_max 1.00
_exptl_absorpt_correction_T_min 0.95
_exptl_absorpt_correction_type psi-scan
_exptl_crystal_colour 'dark red'
_exptl_crystal_density_diffrn 2.040
_exptl_crystal_density_method 'not measured'
_exptl_crystal_description column
_exptl_crystal_F_000 1460
_exptl_crystal_size_max 0.38
_exptl_crystal_size_mid 0.32
_exptl_crystal_size_min 0.28
_refine_diff_density_max 0.800
_refine_diff_density_min -0.919
_refine_diff_density_rms 0.126
_refine_ls_extinction_method none
_refine_ls_goodness_of_fit_all 1.258
_refine_ls_hydrogen_treatment mixed
_refine_ls_matrix_type full
_refine_ls_number_parameters 407
_refine_ls_number_reflns 4344
_refine_ls_number_restraints 394
_refine_ls_restrained_S_all 1.412
_refine_ls_R_factor_all 0.1114
_refine_ls_R_factor_obs 0.0460
_refine_ls_shift/su_max 0.023
_refine_ls_shift/su_mean 0.002
_refine_ls_structure_factor_coef Fsqd
_refine_ls_weighting_details 'calc w=1/[\s^2^(Fo^2^)+(0.0412P)^2^+2.0697P] where P=(Fo^2^+2Fc^2^)/3'
_refine_ls_weighting_scheme calc
_refine_ls_wR_factor_all 0.1125
_refine_ls_wR_factor_obs 0.1008
_reflns_number_observed 2687
_reflns_number_total 4344
_reflns_observed_criterion >2sigma(I)
_cod_data_source_file b209580g.txt
_cod_data_source_block compound_2
_cod_original_cell_volume 2469.9(7)
_cod_original_sg_symbol_H-M P21/n
_cod_original_formula_sum 'C16.50 H13 Ag Cl F6 N12 Sb'
_cod_database_code 7050468
_exptl_absorpt_correction_nazim 3
_diffrn_measurement_domega 1.0+0.35tg(theta)
_diffrn_measurement_rtime 60

loop_
_symmetry_equiv_pos_as_xyz
'x, y, z'
'-x+1/2, y+1/2, -z+1/2'
'-x, -y, -z'
'x-1/2, -y-1/2, z-1/2'

loop_
_atom_site_label
_atom_site_type_symbol
_atom_site_fract_x
_atom_site_fract_y
_atom_site_fract_z
_atom_site_U_iso_or_equiv
_atom_site_adp_type
_atom_site_occupancy
_atom_site_symmetry_multiplicity
_atom_site_calc_flag
_atom_site_refinement_flags
_atom_site_disorder_assembly
_atom_site_disorder_group
Sb Sb 0.65511(5) 0.63205(6) 0.41864(5) 0.0772(2) Uani 1 1 d D . .
F11 F 0.6807(9) 0.6902(10) 0.3223(8) 0.163(7) Uani 0.532(11) 1 d PDU A 1
F12 F 0.7920(6) 0.6033(11) 0.4921(7) 0.154(6) Uani 0.532(11) 1 d PDU A 1
F13 F 0.6346(10) 0.5740(10) 0.5168(8) 0.162(7) Uani 0.532(11) 1 d PDU A 1
F14 F 0.5227(5) 0.6664(10) 0.3467(8) 0.139(6) Uani 0.532(11) 1 d PDU A 1
F15 F 0.6354(9) 0.5016(7) 0.3583(9) 0.151(6) Uani 0.532(11) 1 d PDU A 1
F16 F 0.6793(10) 0.7642(8) 0.4802(10) 0.203(9) Uani 0.532(11) 1 d PDU A 1
F21 F 0.7240(9) 0.5084(8) 0.4773(9) 0.122(6) Uani 0.468(11) 1 d PDU A 2
F22 F 0.6892(10) 0.6895(11) 0.5407(6) 0.121(6) Uani 0.468(11) 1 d PDU A 2
F23 F 0.5412(9) 0.5757(11) 0.4178(13) 0.169(8) Uani 0.468(11) 1 d PDU A 2
F24 F 0.5848(11) 0.7546(9) 0.3599(10) 0.243(12) Uani 0.468(11) 1 d PDU A 2
F25 F 0.6155(10) 0.5737(12) 0.2961(7) 0.178(9) Uani 0.468(11) 1 d PDU A 2
F26 F 0.7683(8) 0.6864(10) 0.4222(11) 0.169(8) Uani 0.468(11) 1 d PDU A 2
Ag Ag 0.88927(4) 0.28086(5) 0.68906(4) 0.05101(19) Uani 1 1 d . . .
N1 N 0.8605(4) 0.4676(5) 0.7202(4) 0.0496(15) Uani 1 1 d . . .
C11 C 0.7860(5) 0.4840(7) 0.7521(5) 0.0449(18) Uani 1 1 d . . .
N12 N 0.7551(5) 0.3939(5) 0.7750(5) 0.0533(16) Uani 1 1 d . . .
C13 C 0.6856(6) 0.4059(7) 0.8046(6) 0.061(2) Uani 1 1 d . . .
H13 H 0.6631 0.3452 0.8245 0.074 Uiso 1 1 calc R . .
C14 C 0.6463(6) 0.5040(8) 0.8067(6) 0.062(2) Uani 1 1 d . . .
H14 H 0.5955 0.5069 0.8255 0.074 Uiso 1 1 calc R . .
N15 N 0.6755(4) 0.5955(6) 0.7837(5) 0.0541(17) Uani 1 1 d . . .
C16 C 0.7472(5) 0.5852(7) 0.7566(6) 0.0513(19) Uani 1 1 d . . .
H16 H 0.7720 0.6466 0.7403 0.062 Uiso 1 1 calc R . .
N2 N 0.9001(5) 0.5527(5) 0.7138(5) 0.0510(16) Uani 1 1 d . . .
N21 N 1.0048(5) 0.4432(6) 0.6671(5) 0.0634(19) Uani 1 1 d . . .
C22 C 0.9759(5) 0.5378(7) 0.6813(5) 0.0489(18) Uani 1 1 d . . .
C23 C 1.0146(8) 0.6309(7) 0.6651(8) 0.081(3) Uani 1 1 d . . .
H23 H 0.9914 0.6967 0.6759 0.097 Uiso 1 1 calc R . .
N24 N 1.0851(7) 0.6313(7) 0.6342(8) 0.094(3) Uani 1 1 d . . .
C25 C 1.1137(7) 0.5372(8) 0.6196(7) 0.072(2) Uani 1 1 d . . .
H25 H 1.1620 0.5330 0.5977 0.086 Uiso 1 1 calc R . .
C26 C 1.0741(7) 0.4428(8) 0.6360(7) 0.073(3) Uani 1 1 d . . .
H26 H 1.0968 0.3768 0.6247 0.087 Uiso 1 1 calc R . .
N3 N 0.8812(5) 0.2072(5) 0.5361(5) 0.0541(16) Uani 1 1 d . . .
C31 C 0.9708(6) 0.1661(6) 0.5390(7) 0.0503(19) Uani 1 1 d . . .
C32 C 0.9800(6) 0.1348(6) 0.4546(6) 0.056(2) Uani 1 1 d . . .
H32 H 0.9234 0.1378 0.3914 0.067 Uiso 1 1 calc R . .
N33 N 1.0675(6) 0.1014(6) 0.4639(6) 0.070(2) Uani 1 1 d . . .
C34 C 1.1437(8) 0.0983(8) 0.5553(10) 0.085(3) Uani 1 1 d . . .
H34 H 1.2066 0.0744 0.5645 0.102 Uiso 1 1 calc R . .
C35 C 1.1356(7) 0.1285(8) 0.6376(9) 0.084(3) Uani 1 1 d . . .
H35 H 1.1926 0.1238 0.7004 0.101 Uiso 1 1 calc R . .
N36 N 1.0495(6) 0.1641(6) 0.6306(5) 0.070(2) Uani 1 1 d . . .
N4 N 0.8056(4) 0.1938(5) 0.4548(5) 0.0520(16) Uani 1 1 d . . .
C41 C 0.7122(5) 0.2365(6) 0.4521(6) 0.0483(18) Uani 1 1 d . . .
N42 N 0.7112(5) 0.2752(6) 0.5320(5) 0.0573(17) Uani 1 1 d . . .
C43 C 0.6216(7) 0.3090(8) 0.5182(6) 0.070(2) Uani 1 1 d . . .
H43 H 0.6171 0.3397 0.5718 0.084 Uiso 1 1 calc R . .
C44 C 0.5339(6) 0.3005(7) 0.4266(6) 0.064(2) Uani 1 1 d . . .
H44 H 0.4723 0.3235 0.4215 0.077 Uiso 1 1 calc R . .
N45 N 0.5350(5) 0.2607(5) 0.3466(5) 0.0541(16) Uani 1 1 d . . .
C46 C 0.6268(5) 0.2303(6) 0.3615(6) 0.0529(19) Uani 1 1 d . . .
H46 H 0.6328 0.2037 0.3074 0.063 Uiso 1 1 calc R . .
C1S C 0.9731(11) 0.4150(10) 0.0164(14) 0.076(6) Uani 0.50 1 d PD B -1
H1S1 H 1.0157 0.3731 0.0757 0.091 Uiso 0.50 1 calc PR B -1
H1S2 H 0.9333 0.3652 -0.0375 0.091 Uiso 0.50 1 calc PR B -1
Cl1 Cl 0.8900(4) 0.4998(4) 0.0399(4) 0.0911(16) Uani 0.50 1 d PD B -1
Cl2 Cl 1.0508(5) 0.4962(6) -0.0168(5) 0.108(2) Uani 0.50 1 d PD B -1

loop_
_atom_site_aniso_label
_atom_site_aniso_U_11
_atom_site_aniso_U_22
_atom_site_aniso_U_33
_atom_site_aniso_U_23
_atom_site_aniso_U_13
_atom_site_aniso_U_12
Sb 0.0686(4) 0.0944(5) 0.0647(4) -0.0080(4) 0.0287(3) 0.0114(4)
F11 0.163(11) 0.169(11) 0.159(10) 0.036(8) 0.079(8) -0.025(8)
F12 0.117(9) 0.212(12) 0.124(9) -0.013(8) 0.050(7) 0.061(8)
F13 0.198(11) 0.192(12) 0.132(9) 0.027(8) 0.108(9) 0.026(9)
F14 0.074(7) 0.174(10) 0.145(9) 0.011(8) 0.033(6) 0.006(7)
F15 0.197(11) 0.121(9) 0.174(11) -0.033(8) 0.119(9) -0.023(8)
F16 0.183(12) 0.178(12) 0.241(13) -0.061(10) 0.095(9) 0.001(9)
F21 0.132(9) 0.091(8) 0.150(10) 0.038(7) 0.073(8) 0.020(7)
F22 0.128(9) 0.145(10) 0.078(7) -0.020(7) 0.040(7) 0.007(8)
F23 0.133(10) 0.198(13) 0.197(13) -0.028(9) 0.095(9) -0.015(9)
F24 0.269(16) 0.226(15) 0.226(15) -0.006(10) 0.112(11) 0.055(10)
F25 0.200(13) 0.210(13) 0.128(11) -0.028(9) 0.081(9) 0.020(9)
F26 0.159(11) 0.169(12) 0.231(13) -0.001(9) 0.136(10) -0.043(8)
Ag 0.0436(3) 0.0578(4) 0.0468(3) -0.0044(3) 0.0177(2) -0.0016(3)
N1 0.047(4) 0.057(4) 0.044(3) 0.003(3) 0.021(3) 0.001(3)
C11 0.034(4) 0.064(5) 0.032(4) -0.003(4) 0.012(3) 0.002(4)
N12 0.060(4) 0.053(4) 0.051(4) -0.002(3) 0.031(3) -0.007(3)
C13 0.068(5) 0.055(5) 0.071(6) -0.005(4) 0.041(5) -0.012(4)
C14 0.048(4) 0.083(7) 0.066(5) -0.009(5) 0.037(4) -0.012(5)
N15 0.043(3) 0.062(4) 0.068(4) -0.003(4) 0.036(3) 0.000(3)
C16 0.041(4) 0.056(5) 0.056(5) 0.003(4) 0.023(4) -0.003(4)
N2 0.052(4) 0.045(4) 0.062(4) -0.002(3) 0.032(3) -0.009(3)
N21 0.067(4) 0.063(5) 0.080(5) 0.008(4) 0.051(4) -0.004(4)
C22 0.048(4) 0.053(5) 0.050(4) 0.003(4) 0.027(4) 0.003(4)
C23 0.098(7) 0.051(6) 0.130(9) -0.009(6) 0.084(7) -0.006(5)
N24 0.117(7) 0.066(5) 0.158(9) -0.006(6) 0.115(7) -0.017(5)
C25 0.078(6) 0.065(6) 0.094(7) -0.005(6) 0.059(6) -0.005(5)
C26 0.089(7) 0.054(6) 0.097(7) 0.005(5) 0.062(6) 0.013(5)
N3 0.054(4) 0.055(4) 0.053(4) -0.001(3) 0.026(3) -0.004(3)
C31 0.045(4) 0.036(4) 0.083(6) 0.001(4) 0.041(4) 0.001(3)
C32 0.058(5) 0.052(5) 0.068(5) 0.001(4) 0.037(4) -0.003(4)
N33 0.065(5) 0.066(5) 0.096(6) -0.006(4) 0.053(5) -0.004(4)
C34 0.063(6) 0.087(8) 0.124(10) -0.011(7) 0.060(7) 0.000(5)
C35 0.052(6) 0.081(7) 0.109(8) -0.001(6) 0.030(6) 0.014(5)
N36 0.062(5) 0.076(5) 0.064(5) -0.003(4) 0.024(4) 0.000(4)
N4 0.044(3) 0.064(5) 0.046(4) -0.004(3) 0.020(3) -0.011(3)
C41 0.047(4) 0.047(5) 0.049(4) 0.002(4) 0.021(4) 0.000(3)
N42 0.047(4) 0.063(4) 0.055(4) -0.001(4) 0.020(3) 0.001(3)
C43 0.076(6) 0.082(7) 0.052(5) -0.020(5) 0.031(5) 0.007(5)
C44 0.054(5) 0.076(6) 0.063(5) -0.004(5) 0.027(4) 0.011(4)
N45 0.048(4) 0.062(4) 0.049(4) 0.001(3) 0.020(3) 0.005(3)
C46 0.049(4) 0.060(5) 0.052(4) -0.004(4) 0.026(4) -0.002(4)
C1S 0.070(12) 0.048(11) 0.074(13) -0.019(10) 0.006(10) 0.011(10)
Cl1 0.085(4) 0.075(4) 0.105(4) -0.015(3) 0.039(3) 0.012(3)
Cl2 0.093(4) 0.145(7) 0.078(4) -0.007(4) 0.034(3) -0.031(5)

loop_
_atom_type_symbol
_atom_type_description
_atom_type_scat_dispersion_real
_atom_type_scat_dispersion_imag
_atom_type_scat_source
C C 0.0033 0.0016 'International Tables Vol C Tables 4.2.6.8 and 6.1.1.4'
H H 0.0000 0.0000 'International Tables Vol C Tables 4.2.6.8 and 6.1.1.4'
N N 0.0061 0.0033 'International Tables Vol C Tables 4.2.6.8 and 6.1.1.4'
F F 0.0171 0.0103 'International Tables Vol C Tables 4.2.6.8 and 6.1.1.4'
Ag Ag -0.8971 1.1015 'International Tables Vol C Tables 4.2.6.8 and 6.1.1.4'
Sb Sb -0.5866 1.5461 'International Tables Vol C Tables 4.2.6.8 and 6.1.1.4'
Cl Cl 0.1484 0.1585 'International Tables Vol C Tables 4.2.6.8 and 6.1.1.4'

loop_
_geom_angle_atom_site_label_1
_geom_angle_atom_site_label_2
_geom_angle_atom_site_label_3
_geom_angle
_geom_angle_site_symmetry_1
_geom_angle_site_symmetry_3
_geom_angle_publ_flag
F14 Sb F26 132.7(5) . . ?
F14 Sb F15 92.1(4) . . ?
F26 Sb F15 105.8(5) . . ?
F14 Sb F13 91.4(3) . . ?
F26 Sb F13 130.6(5) . . ?
F15 Sb F13 90.8(4) . . ?
F14 Sb F24 45.0(5) . . ?
F26 Sb F24 91.1(4) . . ?
F15 Sb F24 125.3(6) . . ?
F13 Sb F24 116.7(6) . . ?
F14 Sb F25 75.2(6) . . ?
F26 Sb F25 91.2(4) . . ?
F15 Sb F25 39.6(5) . . ?
F13 Sb F25 126.1(6) . . ?
F24 Sb F25 89.9(4) . . ?
F14 Sb F21 134.2(5) . . ?
F26 Sb F21 89.7(4) . . ?
F15 Sb F21 54.4(5) . . ?
F13 Sb F21 62.7(5) . . ?
F24 Sb F21 179.2(4) . . ?
F25 Sb F21 90.0(4) . . ?
F14 Sb F22 102.7(6) . . ?
F26 Sb F22 91.3(4) . . ?
F15 Sb F22 139.9(5) . . ?
F13 Sb F22 52.3(5) . . ?
F24 Sb F22 89.5(4) . . ?
F25 Sb F22 177.5(5) . . ?
F21 Sb F22 90.6(3) . . ?
F14 Sb F11 90.6(3) . . ?
F26 Sb F11 47.4(5) . . ?
F15 Sb F11 89.4(3) . . ?
F13 Sb F11 178.0(4) . . ?
F24 Sb F11 64.6(6) . . ?
F25 Sb F11 54.8(5) . . ?
F21 Sb F11 115.9(5) . . ?
F22 Sb F11 126.9(6) . . ?
F14 Sb F16 89.5(3) . . ?
F26 Sb F16 72.4(6) . . ?
F15 Sb F16 178.1(4) . . ?
F13 Sb F16 90.1(4) . . ?
F24 Sb F16 55.5(6) . . ?
F25 Sb F16 140.2(6) . . ?
F21 Sb F16 124.8(5) . . ?
F22 Sb F16 40.5(5) . . ?
F11 Sb F16 89.6(4) . . ?
F14 Sb F23 48.4(5) . . ?
F26 Sb F23 178.8(5) . . ?
F15 Sb F23 74.5(6) . . ?
F13 Sb F23 48.1(6) . . ?
F24 Sb F23 89.8(4) . . ?
F25 Sb F23 89.7(4) . . ?
F21 Sb F23 89.5(4) . . ?
F22 Sb F23 87.8(6) . . ?
F11 Sb F23 133.8(6) . . ?
F16 Sb F23 107.4(6) . . ?
F14 Sb F12 177.4(4) . . ?
F26 Sb F12 45.2(5) . . ?
F15 Sb F12 90.0(3) . . ?
F13 Sb F12 90.0(3) . . ?
F24 Sb F12 132.5(6) . . ?
F25 Sb F12 105.7(6) . . ?
F21 Sb F12 48.3(5) . . ?
F22 Sb F12 76.5(5) . . ?
F11 Sb F12 88.0(3) . . ?
F16 Sb F12 88.3(3) . . ?
F23 Sb F12 133.7(5) . . ?
N45 Ag N1 99.7(2) 4_666 . ?
N45 Ag N3 118.6(2) 4_666 . ?
N1 Ag N3 127.2(2) . . ?
N45 Ag N42 163.1(2) 4_666 . ?
N1 Ag N42 90.3(2) . . ?
N3 Ag N42 63.3(2) . . ?
N45 Ag N15 83.2(2) 4_666 2_646 ?
N1 Ag N15 133.8(2) . 2_646 ?
N3 Ag N15 88.3(2) . 2_646 ?
N42 Ag N15 80.0(2) . 2_646 ?
N45 Ag N21 87.4(2) 4_666 . ?
N1 Ag N21 60.9(2) . . ?
N3 Ag N21 84.6(2) . . ?
N42 Ag N21 109.4(2) . . ?
N15 Ag N21 163.8(2) 2_646 . ?
N2 N1 C11 112.7(6) . . ?
N2 N1 Ag 131.1(5) . . ?
C11 N1 Ag 116.1(5) . . ?
N12 C11 C16 122.6(7) . . ?
N12 C11 N1 113.5(7) . . ?
C16 C11 N1 123.8(7) . . ?
C11 N12 C13 115.3(7) . . ?
N12 C13 C14 122.0(8) . . ?
N12 C13 H13 119.0 . . ?
C14 C13 H13 119.0 . . ?
N15 C14 C13 124.0(7) . . ?
N15 C14 H14 118.0 . . ?
C13 C14 H14 118.0 . . ?
C14 N15 C16 114.7(7) . . ?
C14 N15 Ag 121.3(5) . 2_656 ?
C16 N15 Ag 123.6(5) . 2_656 ?
N15 C16 C11 121.3(7) . . ?
N15 C16 H16 119.3 . . ?
C11 C16 H16 119.3 . . ?
N1 N2 C22 113.6(6) . . ?
C22 N21 C26 116.0(7) . . ?
C22 N21 Ag 110.9(5) . . ?
C26 N21 Ag 132.6(6) . . ?
N21 C22 C23 121.8(7) . . ?
N21 C22 N2 123.1(7) . . ?
C23 C22 N2 115.1(7) . . ?
N24 C23 C22 122.5(8) . . ?
N24 C23 H23 118.7 . . ?
C22 C23 H23 118.7 . . ?
C25 N24 C23 115.8(8) . . ?
N24 C25 C26 121.5(8) . . ?
N24 C25 H25 119.3 . . ?
C26 C25 H25 119.3 . . ?
N21 C26 C25 122.3(8) . . ?
N21 C26 H26 118.8 . . ?
C25 C26 H26 118.8 . . ?
N4 N3 C31 112.8(7) . . ?
N4 N3 Ag 127.8(5) . . ?
C31 N3 Ag 119.2(5) . . ?
N36 C31 C32 121.9(7) . . ?
N36 C31 N3 113.0(7) . . ?
C32 C31 N3 125.0(8) . . ?
N33 C32 C31 120.9(8) . . ?
N33 C32 H32 119.5 . . ?
C31 C32 H32 119.5 . . ?
C34 N33 C32 116.1(8) . . ?
N33 C34 C35 123.5(9) . . ?
N33 C34 H34 118.3 . . ?
C35 C34 H34 118.3 . . ?
N36 C35 C34 121.9(10) . . ?
N36 C35 H35 119.1 . . ?
C34 C35 H35 119.1 . . ?
C35 N36 C31 115.7(8) . . ?
N3 N4 C41 112.7(6) . . ?
N42 C41 C46 122.5(7) . . ?
N42 C41 N4 122.2(6) . . ?
C46 C41 N4 115.2(7) . . ?
C41 N42 C43 115.3(7) . . ?
C41 N42 Ag 113.7(5) . . ?
C43 N42 Ag 130.9(5) . . ?
N42 C43 C44 122.4(8) . . ?
N42 C43 H43 118.8 . . ?
C44 C43 H43 118.8 . . ?
N45 C44 C43 122.2(8) . . ?
N45 C44 H44 118.9 . . ?
C43 C44 H44 118.9 . . ?
C44 N45 C46 114.4(7) . . ?
C44 N45 Ag 126.5(5) . 4_565 ?
C46 N45 Ag 118.6(5) . 4_565 ?
N45 C46 C41 123.3(7) . . ?
N45 C46 H46 118.4 . . ?
C41 C46 H46 118.4 . . ?
Cl2 C1S Cl1 109.6(8) . . ?
Cl2 C1S H1S1 109.7 . . ?
Cl1 C1S H1S1 109.7 . . ?
Cl2 C1S H1S2 109.7 . . ?
Cl1 C1S H1S2 109.7 . . ?
H1S1 C1S H1S2 108.2 . . ?

loop_
_geom_bond_atom_site_label_1
_geom_bond_atom_site_label_2
_geom_bond_distance
_geom_bond_site_symmetry_2
_geom_bond_publ_flag
Sb F14 1.796(7) . ?
Sb F26 1.797(7) . ?
Sb F15 1.809(7) . ?
Sb F13 1.810(7) . ?
Sb F24 1.817(8) . ?
Sb F25 1.815(7) . ?
Sb F21 1.822(7) . ?
Sb F22 1.819(7) . ?
Sb F11 1.829(7) . ?
Sb F16 1.831(7) . ?
Sb F23 1.833(8) . ?
Sb F12 1.839(7) . ?
Ag N45 2.402(6) 4_666 ?
Ag N1 2.435(7) . ?
Ag N3 2.448(6) . ?
Ag N42 2.593(6) . ?
Ag N15 2.596(6) 2_646 ?
Ag N21 2.769(7) . ?
N1 N2 1.233(8) . ?
N1 C11 1.425(9) . ?
C11 N12 1.316(9) . ?
C11 C16 1.394(11) . ?
N12 C13 1.322(10) . ?
C13 C14 1.355(11) . ?
C13 H13 0.9300 . ?
C14 N15 1.320(10) . ?
C14 H14 0.9300 . ?
N15 C16 1.324(9) . ?
N15 Ag 2.596(6) 2_656 ?
C16 H16 0.9300 . ?
N2 C22 1.449(9) . ?
N21 C22 1.300(10) . ?
N21 C26 1.329(10) . ?
C22 C23 1.362(11) . ?
C23 N24 1.343(11) . ?
C23 H23 0.9300 . ?
N24 C25 1.294(11) . ?
C25 C26 1.384(12) . ?
C25 H25 0.9300 . ?
C26 H26 0.9300 . ?
N3 N4 1.225(8) . ?
N3 C31 1.413(9) . ?
C31 N36 1.327(10) . ?
C31 C32 1.409(11) . ?
C32 N33 1.312(10) . ?
C32 H32 0.9300 . ?
N33 C34 1.312(12) . ?
C34 C35 1.367(14) . ?
C34 H34 0.9300 . ?
C35 N36 1.316(11) . ?
C35 H35 0.9300 . ?
N4 C41 1.473(9) . ?
C41 N42 1.313(9) . ?
C41 C46 1.362(10) . ?
N42 C43 1.320(10) . ?
C43 C44 1.388(11) . ?
C43 H43 0.9300 . ?
C44 N45 1.320(10) . ?
C44 H44 0.9300 . ?
N45 C46 1.333(9) . ?
N45 Ag 2.402(6) 4_565 ?
C46 H46 0.9300 . ?
C1S Cl2 1.781(10) . ?
C1S Cl1 1.787(10) . ?
C1S H1S1 0.9700 . ?
C1S H1S2 0.9700 . ?
